data_4506743
loop_
_publ_author_name
'Tao, Tao'
'Lei, Yan-Hua'
'Peng, Yu-Xin'
'Wang, Ying'
'Huang, Wei'
'Chen, Zhao-Xu'
'You, Xiao-Zeng'

_publ_section_title
;
 The First Observation of One-Dimensional Naphthalenediimidato-Based
 Transition-Metal Coordination Polymers: Syntheses, Crystal Structures and
 Properties
;
_journal_issue 9
_journal_name_full 'Crystal Growth &amp; Design'
_journal_page_first 4580
_journal_paper_doi 10.1021/cg300776y
_journal_volume 12
_journal_year 2012
_chemical_formula_moiety 'C14 H4 Ag N2 O4, H4 N'
_chemical_formula_sum 'C14 H8 Ag N3 O4'
_chemical_formula_weight 390.10
_chemical_name_systematic
; 
 ? 
;
_space_group_IT_number 2
_symmetry_cell_setting triclinic
_symmetry_space_group_name_Hall '-P 1'
_symmetry_space_group_name_H-M 'P -1'
_atom_sites_solution_hydrogens geom
_atom_sites_solution_primary direct
_atom_sites_solution_secondary difmap
_audit_creation_method SHELXL-97
_cell_angle_alpha 92.957(2)
_cell_angle_beta 95.118(3)
_cell_angle_gamma 92.835(3)
_cell_formula_units_Z 1
_cell_length_a 3.7843(8)
_cell_length_b 7.7515(16)
_cell_length_c 10.297(2)
_cell_measurement_reflns_used 1099
_cell_measurement_temperature 291(2)
_cell_measurement_theta_max 27.784
_cell_measurement_theta_min 2.635
_cell_volume 300.00(11)
_computing_cell_refinement 'Bruker SMART'
_computing_data_collection 'Bruker SMART'
_computing_data_reduction 'Bruker SAINT'
_computing_molecular_graphics 'Bruker SHELXTL'
_computing_publication_material 'Bruker SHELXTL'
_computing_structure_refinement 'Bruker SHELXTL'
_computing_structure_solution 'Bruker SHELXTL'
_diffrn_ambient_temperature 291(2)
_diffrn_measured_fraction_theta_full 0.987
_diffrn_measured_fraction_theta_max 0.987
_diffrn_measurement_device_type 'CCD area detector'
_diffrn_measurement_method 'phi and omega scans'
_diffrn_radiation_monochromator graphite
_diffrn_radiation_source 'sealed tube'
_diffrn_radiation_type MoK\a
_diffrn_radiation_wavelength 0.71073
_diffrn_reflns_av_R_equivalents 0.0475
_diffrn_reflns_av_sigmaI/netI 0.0549
_diffrn_reflns_limit_h_max 4
_diffrn_reflns_limit_h_min -4
_diffrn_reflns_limit_k_max 8
_diffrn_reflns_limit_k_min -9
_diffrn_reflns_limit_l_max 11
_diffrn_reflns_limit_l_min -12
_diffrn_reflns_number 1514
_diffrn_reflns_theta_full 25.00
_diffrn_reflns_theta_max 25.00
_diffrn_reflns_theta_min 2.64
_exptl_absorpt_coefficient_mu 1.705
_exptl_absorpt_correction_T_max 0.8480
_exptl_absorpt_correction_T_min 0.7489
_exptl_absorpt_correction_type multi-scan
_exptl_absorpt_process_details 'SADABS; Bruker, 2000'
_exptl_crystal_colour orange
_exptl_crystal_density_diffrn 2.159
_exptl_crystal_density_method 'not measured'
_exptl_crystal_description needle
_exptl_crystal_F_000 192
_exptl_crystal_size_max 0.18
_exptl_crystal_size_mid 0.12
_exptl_crystal_size_min 0.10
_refine_diff_density_max 0.489
_refine_diff_density_min -0.717
_refine_diff_density_rms 0.127
_refine_ls_extinction_method none
_refine_ls_goodness_of_fit_ref 1.166
_refine_ls_hydrogen_treatment constr
_refine_ls_matrix_type full
_refine_ls_number_parameters 103
_refine_ls_number_reflns 1054
_refine_ls_number_restraints 0
_refine_ls_restrained_S_all 1.166
_refine_ls_R_factor_all 0.0332
_refine_ls_R_factor_gt 0.0304
_refine_ls_shift/su_max 0.004
_refine_ls_shift/su_mean 0.000
_refine_ls_structure_factor_coef Fsqd
_refine_ls_weighting_details 'calc w=1/[\s^2^(Fo^2^)+(0.0069P)^2^+0.8706P] where P=(Fo^2^+2Fc^2^)/3'
_refine_ls_weighting_scheme calc
_refine_ls_wR_factor_gt 0.0658
_refine_ls_wR_factor_ref 0.0827
_reflns_number_gt 1023
_reflns_number_total 1054
_reflns_threshold_expression >2sigma(I)
_cod_data_source_file cg300776y_si_002.cif
_cod_data_source_block P1
_cod_depositor_comments
;
The following automatic conversions were performed:

'_symmetry_cell_setting' value 'Triclinic' changed to 'triclinic'
according to /home/saulius/struct/CIF-dictionaries/cif_core.dic
dictionary named 'cif_core.dic' version 2.4.2 from 2011-04-26.

Automatic conversion script
Id: cif_fix_values 1891 2012-01-12 08:04:46Z andrius 
;
_cod_database_code 4506743

loop_
_symmetry_equiv_pos_as_xyz
'x, y, z'
'-x, -y, -z'

loop_
_atom_site_label
_atom_site_type_symbol
_atom_site_fract_x
_atom_site_fract_y
_atom_site_fract_z
_atom_site_U_iso_or_equiv
_atom_site_adp_type
_atom_site_occupancy
_atom_site_symmetry_multiplicity
_atom_site_calc_flag
_atom_site_refinement_flags
Ag1 Ag 0.0000 0.0000 1.0000 0.0323(2) Uani 1 2 d S
C7 C 0.7307(14) 0.3014(6) 0.4712(5) 0.0286(11) Uani 1 1 d .
H7 H 0.8195 0.4036 0.4399 0.034 Uiso 1 1 d R
C6 C 0.6431(13) 0.3011(6) 0.5991(5) 0.0251(10) Uani 1 1 d .
H6 H 0.6846 0.4012 0.6532 0.030 Uiso 1 1 d R
C5 C 0.4943(13) 0.1521(6) 0.6467(4) 0.0228(10) Uani 1 1 d .
C4 C 0.4468(12) -0.0007(5) 0.5644(4) 0.0195(9) Uani 1 1 d .
C3 C 0.3105(12) -0.1541(6) 0.6101(4) 0.0227(10) Uani 1 1 d .
C1 C 0.3867(13) 0.1468(6) 0.7806(5) 0.0250(10) Uani 1 1 d .
C2 C 0.1882(13) -0.1535(6) 0.7448(5) 0.0278(11) Uani 1 1 d .
N1 N 0.2261(11) -0.0020(5) 0.8208(4) 0.0282(9) Uani 1 1 d .
N2 N 1.0000 0.5000 1.0000 0.0466(18) Uani 1 2 d S
H2A H 1.0294 0.5228 0.9167 0.056 Uiso 0.50 1 d PR
H2B H 0.7748 0.5207 1.0150 0.056 Uiso 0.50 1 d PR
H2D H 1.1432 0.5651 1.0514 0.056 Uiso 0.50 1 d PR
H2C H 1.0384 0.3946 1.0120 0.056 Uiso 0.50 1 d PR
O1 O 0.4234(10) 0.2795(5) 0.8554(3) 0.0378(9) Uani 1 1 d .
O2 O 0.0652(11) -0.2842(5) 0.7864(4) 0.0440(10) Uani 1 1 d .

loop_
_atom_site_aniso_label
_atom_site_aniso_U_11
_atom_site_aniso_U_22
_atom_site_aniso_U_33
_atom_site_aniso_U_23
_atom_site_aniso_U_13
_atom_site_aniso_U_12
Ag1 0.0446(4) 0.0372(3) 0.0166(3) 0.0015(2) 0.0125(2) 0.0003(3)
C7 0.043(3) 0.020(2) 0.022(2) 0.0038(19) 0.005(2) -0.005(2)
C6 0.030(3) 0.019(2) 0.027(2) -0.0022(19) 0.006(2) -0.007(2)
C5 0.030(3) 0.022(2) 0.016(2) -0.0021(18) 0.0022(19) 0.002(2)
C4 0.025(2) 0.017(2) 0.016(2) 0.0019(17) 0.0042(19) -0.0006(19)
C3 0.025(3) 0.026(2) 0.017(2) 0.0020(19) 0.0033(19) 0.001(2)
C1 0.024(3) 0.031(3) 0.021(2) -0.001(2) 0.007(2) 0.000(2)
C2 0.034(3) 0.029(3) 0.021(2) 0.006(2) 0.007(2) -0.003(2)
N1 0.038(2) 0.030(2) 0.017(2) -0.0007(17) 0.0080(18) 0.0027(19)
N2 0.056(5) 0.037(4) 0.049(4) 0.003(3) 0.020(4) 0.002(3)
O1 0.052(2) 0.035(2) 0.0265(19) -0.0118(16) 0.0127(17) -0.0046(18)
O2 0.069(3) 0.036(2) 0.028(2) 0.0077(16) 0.0162(19) -0.015(2)

loop_
_atom_type_symbol
_atom_type_description
_atom_type_scat_dispersion_real
_atom_type_scat_dispersion_imag
_atom_type_scat_source
C C 0.0033 0.0016 'International Tables Vol C Tables 4.2.6.8 and 6.1.1.4'
H H 0.0000 0.0000 'International Tables Vol C Tables 4.2.6.8 and 6.1.1.4'
Ag Ag -0.8971 1.1015 'International Tables Vol C Tables 4.2.6.8 and 6.1.1.4'
N N 0.0061 0.0033 'International Tables Vol C Tables 4.2.6.8 and 6.1.1.4'
O O 0.0106 0.0060 'International Tables Vol C Tables 4.2.6.8 and 6.1.1.4'

loop_
_geom_angle_atom_site_label_1
_geom_angle_atom_site_label_2
_geom_angle_atom_site_label_3
_geom_angle
_geom_angle_site_symmetry_1
_geom_angle_site_symmetry_3
N1 Ag1 N1 180.000(1) 2_557 .
C3 C7 C6 121.5(4) 2_656 .
C3 C7 H7 119.3 2_656 .
C6 C7 H7 119.2 . .
C7 C6 C5 120.3(4) . .
C7 C6 H6 119.7 . .
C5 C6 H6 120.0 . .
C6 C5 C4 119.1(4) . .
C6 C5 C1 122.4(4) . .
C4 C5 C1 118.6(4) . .
C3 C4 C5 120.8(4) . .
C3 C4 C4 119.6(5) . 2_656
C5 C4 C4 119.6(5) . 2_656
C7 C3 C4 119.8(4) 2_656 .
C7 C3 C2 120.7(4) 2_656 .
C4 C3 C2 119.4(4) . .
O1 C1 N1 119.8(4) . .
O1 C1 C5 120.2(4) . .
N1 C1 C5 119.9(4) . .
O2 C2 N1 120.7(4) . .
O2 C2 C3 120.8(4) . .
N1 C2 C3 118.5(4) . .
C2 N1 C1 122.6(4) . .
C2 N1 Ag1 117.1(3) . .
C1 N1 Ag1 120.3(3) . .
H2A N2 H2B 108.2 . .
H2A N2 H2D 109.7 . .
H2B N2 H2D 109.7 . .
H2A N2 H2C 109.7 . .
H2B N2 H2C 109.7 . .
H2D N2 H2C 109.7 . .

loop_
_geom_bond_atom_site_label_1
_geom_bond_atom_site_label_2
_geom_bond_distance
_geom_bond_site_symmetry_2
Ag1 N1 2.102(4) 2_557
Ag1 N1 2.102(4) .
C7 C3 1.374(7) 2_656
C7 C6 1.386(7) .
C7 H7 0.9300 .
C6 C5 1.391(6) .
C6 H6 0.9300 .
C5 C4 1.414(6) .
C5 C1 1.474(6) .
C4 C3 1.394(6) .
C4 C4 1.421(8) 2_656
C3 C7 1.374(7) 2_656
C3 C2 1.501(6) .
C1 O1 1.247(6) .
C1 N1 1.377(6) .
C2 O2 1.208(6) .
C2 N1 1.372(6) .
N2 H2A 0.9000 .
N2 H2B 0.9000 .
N2 H2D 0.8500 .
N2 H2C 0.8500 .
